data_4345136
loop_
_publ_author_name
'Riedl, Christoph A.'
'Flocke, Lea S.'
'Hejl, Michaela'
'Roller, Alexander'
'Klose, Matthias H. M.'
'Jakupec, Michael A.'
'Kandioller, Wolfgang'
'Keppler, Bernhard K.'

_publ_section_title
;
 Introducing the 4-Phenyl-1,2,3-Triazole Moiety as a Versatile Scaffold
 for the Development of Cytotoxic Ruthenium(II) and Osmium(II) Arene
 Cyclometalates.
;
_journal_issue 1
_journal_name_full 'Inorganic chemistry'
_journal_page_first 528
_journal_page_last 541
_journal_paper_doi 10.1021/acs.inorgchem.6b02430
_journal_volume 56
_journal_year 2017
_chemical_formula_moiety 'C21 H26 Cl N3 Os'
_chemical_formula_sum 'C21 H26 Cl N3 Os'
_chemical_formula_weight 546.10
_chemical_name_systematic
;
[Chlorido(1-propyl-4-(2'-kC)-phenyl-(3-kN)-1,2,3-triazolato) 
(n6-p-cymene)osmium(II)]
;
_space_group_crystal_system tetragonal
_space_group_IT_number 88
_space_group_name_Hall '-I 4ad'
_space_group_name_H-M_alt 'I 41/a'
_symmetry_space_group_name_Hall '-I 4ad'
_symmetry_space_group_name_H-M 'I 41/a :2'
_atom_sites_solution_hydrogens geom
_atom_sites_solution_primary direct
_audit_creation_date 2016-02-22
_audit_creation_method
;
Olex2 1.2
(compiled 2016.02.19 svn.r3266 for OlexSys, GUI svn.r5155)
;
_cell_angle_alpha 90
_cell_angle_beta 90
_cell_angle_gamma 90
_cell_formula_units_Z 16
_cell_length_a 28.1686(16)
_cell_length_b 28.1686(16)
_cell_length_c 10.1755(7)
_cell_measurement_reflns_used 3792
_cell_measurement_temperature 120.0
_cell_measurement_theta_max 25.308
_cell_measurement_theta_min 2.574
_cell_volume 8074.0(9)
_computing_cell_refinement 'APEX2 v2011.2-0'
_computing_data_collection 'APEX2 v2011.2-0'
_computing_data_reduction 'APEX2 v2011.2-0'
_computing_molecular_graphics 'Olex2 (Dolomanov et al., 2009)'
_computing_publication_material 'Olex2 (Dolomanov et al., 2009)'
_computing_structure_refinement 'XL (Sheldrick, 2008)'
_computing_structure_solution 'XS (Sheldrick, 2008)'
_diffrn_ambient_temperature 120.0
_diffrn_measured_fraction_theta_full 0.999
_diffrn_measured_fraction_theta_max 0.993
_diffrn_measurement_device_type 'Bruker X8 APEX II'
_diffrn_measurement_method '\f and \w scans'
_diffrn_radiation_type MoK\a
_diffrn_radiation_wavelength 0.71073
_diffrn_reflns_av_R_equivalents 0.0575
_diffrn_reflns_av_unetI/netI 0.0625
_diffrn_reflns_Laue_measured_fraction_full 0.999
_diffrn_reflns_Laue_measured_fraction_max 0.993
_diffrn_reflns_limit_h_max 34
_diffrn_reflns_limit_h_min -21
_diffrn_reflns_limit_k_max 30
_diffrn_reflns_limit_k_min -27
_diffrn_reflns_limit_l_max 8
_diffrn_reflns_limit_l_min -12
_diffrn_reflns_number 13143
_diffrn_reflns_point_group_measured_fraction_full 0.999
_diffrn_reflns_point_group_measured_fraction_max 0.993
_diffrn_reflns_theta_full 25.242
_diffrn_reflns_theta_max 25.407
_diffrn_reflns_theta_min 2.128
_diffrn_source 'INCOATEC microfocus sealed tube'
_diffrn_standards_number 0
_exptl_absorpt_coefficient_mu 6.459
_exptl_absorpt_correction_T_max 0.7452
_exptl_absorpt_correction_T_min 0.5524
_exptl_absorpt_correction_type multi-scan
_exptl_absorpt_process_details
;
SADABS-2008/1 (Bruker,2008) was used for absorption correction.
wR2(int) was 0.1376 before and 0.0558 after correction.
The Ratio of minimum to maximum transmission is 0.7413.
The \l/2 correction factor is 0.0015.
;
_exptl_crystal_colour 'clear yellow'
_exptl_crystal_colour_lustre clear
_exptl_crystal_colour_primary yellow
_exptl_crystal_density_diffrn 1.797
_exptl_crystal_description needle
_exptl_crystal_F_000 4256
_exptl_crystal_size_max 0.18
_exptl_crystal_size_mid 0.03
_exptl_crystal_size_min 0.03
_refine_diff_density_max 0.717
_refine_diff_density_min -1.021
_refine_diff_density_rms 0.174
_refine_ls_extinction_method none
_refine_ls_goodness_of_fit_ref 1.018
_refine_ls_hydrogen_treatment constr
_refine_ls_matrix_type full
_refine_ls_number_parameters 239
_refine_ls_number_reflns 3686
_refine_ls_number_restraints 0
_refine_ls_restrained_S_all 1.018
_refine_ls_R_factor_all 0.0479
_refine_ls_R_factor_gt 0.0320
_refine_ls_shift/su_max 0.003
_refine_ls_shift/su_mean 0.000
_refine_ls_structure_factor_coef Fsqd
_refine_ls_weighting_details 'w=1/[\s^2^(Fo^2^)+(0.0231P)^2^] where P=(Fo^2^+2Fc^2^)/3'
_refine_ls_weighting_scheme calc
_refine_ls_wR_factor_gt 0.0621
_refine_ls_wR_factor_ref 0.0680
_reflns_Friedel_coverage 0.000
_reflns_number_gt 2930
_reflns_number_total 3686
_reflns_threshold_expression 'I > 2\s(I)'
_cod_data_source_file ic6b02430_si_002.cif
_cod_data_source_block chri440_i41a
_cod_original_cell_volume 8074.0(11)
_cod_database_code 4345136
_shelxl_version_number 2013-3
_shelx_space_group_comment
;
The symmetry employed for this shelxl refinement is uniquely defined
by the following loop, which should always be used as a source of
symmetry information in preference to the above space-group names.
They are only intended as comments.
;
_shelx_estimated_absorpt_t_max 0.830
_shelx_estimated_absorpt_t_min 0.389

loop_
_space_group_symop_operation_xyz
'x, y, z'
'-y+3/4, x+1/4, z+1/4'
'-x, -y+1/2, z'
'y+1/4, -x+1/4, z+1/4'
'x+1/2, y+1/2, z+1/2'
'-y+5/4, x+3/4, z+3/4'
'-x+1/2, -y+1, z+1/2'
'y+3/4, -x+3/4, z+3/4'
'-x, -y, -z'
'y-3/4, -x-1/4, -z-1/4'
'x, y-1/2, -z'
'-y-1/4, x-1/4, -z-1/4'
'-x+1/2, -y+1/2, -z+1/2'
'y-1/4, -x+1/4, -z+1/4'
'x+1/2, y, -z+1/2'
'-y+1/4, x+1/4, -z+1/4'

loop_
_atom_site_label
_atom_site_type_symbol
_atom_site_fract_x
_atom_site_fract_y
_atom_site_fract_z
_atom_site_U_iso_or_equiv
_atom_site_adp_type
_atom_site_occupancy
_atom_site_site_symmetry_order
_atom_site_calc_flag
_atom_site_refinement_flags_posn
Os1 Os 0.46311(2) 0.57496(2) 0.66448(2) 0.01391(9) Uani 1 1 d .
Cl4 Cl 0.54728(5) 0.55953(5) 0.69623(12) 0.0195(3) Uani 1 1 d .
N1 N 0.43289(16) 0.46083(16) 0.9133(4) 0.0182(11) Uani 1 1 d .
N2 N 0.44087(16) 0.47683(16) 0.7902(4) 0.0169(11) Uani 1 1 d .
N3 N 0.45025(16) 0.52274(16) 0.8045(4) 0.0159(10) Uani 1 1 d .
C4 C 0.4484(2) 0.5357(2) 0.9337(5) 0.0175(13) Uani 1 1 d .
C5 C 0.43712(18) 0.4960(2) 1.0029(5) 0.0171(12) Uani 1 1 d .
H5 H 0.4331 0.4935 1.0953 0.021 Uiso 1 1 calc R
C6 C 0.45706(19) 0.5853(2) 0.9582(5) 0.0164(13) Uani 1 1 d .
C7 C 0.46732(19) 0.6121(2) 0.8424(5) 0.0170(12) Uani 1 1 d .
C8 C 0.4787(2) 0.6594(2) 0.8619(5) 0.0237(14) Uani 1 1 d .
H8 H 0.4875 0.6783 0.7885 0.028 Uiso 1 1 calc R
C9 C 0.4775(2) 0.6800(2) 0.9860(6) 0.0284(15) Uani 1 1 d .
H9 H 0.4851 0.7127 0.9956 0.034 Uiso 1 1 calc R
C10 C 0.4655(2) 0.6535(2) 1.0957(5) 0.0248(14) Uani 1 1 d .
H10 H 0.4635 0.6682 1.1796 0.030 Uiso 1 1 calc R
C11 C 0.4567(2) 0.6061(2) 1.0822(5) 0.0255(14) Uani 1 1 d .
H11 H 0.4502 0.5873 1.1576 0.031 Uiso 1 1 calc R
C12 C 0.4200(2) 0.4112(2) 0.9368(5) 0.0230(14) Uani 1 1 d .
H12A H 0.4442 0.3963 0.9939 0.028 Uiso 1 1 calc R
H12B H 0.4196 0.3939 0.8521 0.028 Uiso 1 1 calc R
C13 C 0.3720(2) 0.4072(2) 1.0013(5) 0.0258(14) Uani 1 1 d .
H13A H 0.3662 0.3736 1.0249 0.031 Uiso 1 1 calc R
H13B H 0.3722 0.4259 1.0837 0.031 Uiso 1 1 calc R
C14 C 0.3317(2) 0.4243(3) 0.9159(6) 0.0436(19) Uani 1 1 d .
H14A H 0.3017 0.4209 0.9635 0.065 Uiso 1 1 calc GR
H14B H 0.3306 0.4053 0.8352 0.065 Uiso 1 1 calc GR
H14C H 0.3368 0.4577 0.8934 0.065 Uiso 1 1 calc GR
C15 C 0.3917(2) 0.5704(2) 0.5838(5) 0.0185(13) Uani 1 1 d .
C16 C 0.4056(2) 0.6186(2) 0.5951(5) 0.0201(13) Uani 1 1 d .
H16 H 0.3861 0.6400 0.6430 0.024 Uiso 1 1 calc R
C17 C 0.4485(2) 0.6355(2) 0.5353(5) 0.0197(13) Uani 1 1 d .
H17 H 0.4564 0.6682 0.5421 0.024 Uiso 1 1 calc R
C18 C 0.4787(2) 0.6049(2) 0.4674(5) 0.0205(14) Uani 1 1 d .
C19 C 0.4632(2) 0.5555(2) 0.4474(5) 0.0193(13) Uani 1 1 d .
H19 H 0.4817 0.5343 0.3957 0.023 Uiso 1 1 calc R
C20 C 0.42092(19) 0.54027(19) 0.5058(5) 0.0168(12) Uani 1 1 d .
H20 H 0.4112 0.5083 0.4928 0.020 Uiso 1 1 calc R
C21 C 0.3479(2) 0.5505(2) 0.6495(5) 0.0225(14) Uani 1 1 d .
H21 H 0.3543 0.5165 0.6715 0.027 Uiso 1 1 calc R
C22 C 0.3347(2) 0.5762(2) 0.7771(5) 0.0318(16) Uani 1 1 d .
H22A H 0.3242 0.6086 0.7567 0.048 Uiso 1 1 calc GR
H22B H 0.3625 0.5775 0.8350 0.048 Uiso 1 1 calc GR
H22C H 0.3090 0.5590 0.8211 0.048 Uiso 1 1 calc GR
C23 C 0.3062(2) 0.5520(2) 0.5530(5) 0.0275(15) Uani 1 1 d .
H23A H 0.3156 0.5370 0.4701 0.041 Uiso 1 1 calc GR
H23B H 0.2971 0.5850 0.5368 0.041 Uiso 1 1 calc GR
H23C H 0.2791 0.5347 0.5906 0.041 Uiso 1 1 calc GR
C24 C 0.5254(2) 0.6200(2) 0.4143(5) 0.0238(14) Uani 1 1 d .
H24A H 0.5473 0.5930 0.4142 0.036 Uiso 1 1 calc GR
H24B H 0.5385 0.6454 0.4695 0.036 Uiso 1 1 calc GR
H24C H 0.5214 0.6317 0.3243 0.036 Uiso 1 1 calc GR

loop_
_atom_site_aniso_label
_atom_site_aniso_U_11
_atom_site_aniso_U_22
_atom_site_aniso_U_33
_atom_site_aniso_U_23
_atom_site_aniso_U_13
_atom_site_aniso_U_12
Os1 0.01546(14) 0.01257(14) 0.01371(12) 0.00048(9) -0.00057(9) 0.00003(10)
Cl4 0.0165(7) 0.0237(8) 0.0183(6) 0.0034(6) -0.0001(5) 0.0013(6)
N1 0.018(3) 0.019(3) 0.017(2) 0.003(2) 0.0008(19) 0.005(2)
N2 0.020(3) 0.016(3) 0.016(2) 0.0026(19) 0.0023(19) 0.003(2)
N3 0.011(3) 0.017(3) 0.019(2) 0.0018(19) 0.0027(19) 0.001(2)
C4 0.013(3) 0.024(3) 0.015(3) 0.002(2) 0.001(2) 0.000(3)
C5 0.013(3) 0.023(3) 0.016(3) -0.001(2) -0.001(2) 0.003(3)
C6 0.011(3) 0.020(3) 0.018(3) -0.001(2) -0.003(2) 0.004(3)
C7 0.010(3) 0.017(3) 0.023(3) -0.001(2) -0.005(2) 0.004(3)
C8 0.022(3) 0.018(3) 0.031(3) 0.000(3) -0.006(3) 0.001(3)
C9 0.024(4) 0.022(4) 0.040(4) -0.009(3) -0.007(3) 0.001(3)
C10 0.021(3) 0.028(4) 0.025(3) -0.008(3) -0.002(3) 0.005(3)
C11 0.018(3) 0.039(4) 0.019(3) -0.005(3) 0.000(2) 0.004(3)
C12 0.026(4) 0.012(3) 0.031(3) 0.009(2) 0.003(3) -0.007(3)
C13 0.027(4) 0.025(4) 0.026(3) -0.004(3) 0.003(3) -0.006(3)
C14 0.022(4) 0.070(6) 0.039(4) 0.002(4) 0.002(3) 0.001(4)
C15 0.020(3) 0.022(3) 0.014(3) 0.001(2) -0.005(2) 0.004(3)
C16 0.023(3) 0.022(3) 0.015(3) -0.004(2) -0.003(2) 0.013(3)
C17 0.025(4) 0.018(3) 0.016(3) 0.007(2) -0.005(2) -0.003(3)
C18 0.027(4) 0.028(4) 0.007(2) 0.008(2) -0.004(2) -0.005(3)
C19 0.017(3) 0.032(4) 0.008(2) 0.001(2) -0.004(2) 0.001(3)
C20 0.022(3) 0.014(3) 0.015(3) 0.000(2) -0.003(2) -0.008(3)
C21 0.021(3) 0.031(4) 0.015(3) 0.003(2) -0.002(2) -0.001(3)
C22 0.018(3) 0.055(5) 0.022(3) -0.006(3) 0.002(3) 0.000(3)
C23 0.018(3) 0.040(4) 0.025(3) 0.000(3) 0.001(3) -0.009(3)
C24 0.026(4) 0.028(4) 0.017(3) 0.005(2) -0.002(3) -0.001(3)

loop_
_atom_type_symbol
_atom_type_description
_atom_type_scat_dispersion_real
_atom_type_scat_dispersion_imag
_atom_type_scat_source
C C 0.0033 0.0016 'International Tables Vol C Tables 4.2.6.8 and 6.1.1.4'
H H 0.0000 0.0000 'International Tables Vol C Tables 4.2.6.8 and 6.1.1.4'
Cl Cl 0.1484 0.1585 'International Tables Vol C Tables 4.2.6.8 and 6.1.1.4'
N N 0.0061 0.0033 'International Tables Vol C Tables 4.2.6.8 and 6.1.1.4'
Os Os -1.2165 7.6030 'International Tables Vol C Tables 4.2.6.8 and 6.1.1.4'

loop_
_geom_angle_atom_site_label_1
_geom_angle_atom_site_label_2
_geom_angle_atom_site_label_3
_geom_angle
N3 Os1 Cl4 87.27(13)
N3 Os1 C7 76.78(19)
N3 Os1 C15 93.21(19)
N3 Os1 C16 119.8(2)
N3 Os1 C17 158.2(2)
N3 Os1 C18 157.25(19)
N3 Os1 C19 119.63(19)
N3 Os1 C20 95.35(18)
C7 Os1 Cl4 85.38(15)
C7 Os1 C15 114.1(2)
C7 Os1 C16 92.35(19)
C7 Os1 C17 98.0(2)
C7 Os1 C18 125.4(2)
C7 Os1 C19 163.6(2)
C7 Os1 C20 151.0(2)
C15 Os1 Cl4 160.15(15)
C15 Os1 C17 69.3(2)
C15 Os1 C18 82.2(2)
C15 Os1 C19 67.72(19)
C15 Os1 C20 37.68(19)
C16 Os1 Cl4 151.60(16)
C16 Os1 C15 38.2(2)
C16 Os1 C17 38.6(2)
C16 Os1 C18 68.7(2)
C16 Os1 C19 79.65(19)
C16 Os1 C20 67.1(2)
C17 Os1 Cl4 113.70(16)
C17 Os1 C18 36.9(2)
C17 Os1 C19 66.8(2)
C17 Os1 C20 78.9(2)
C18 Os1 Cl4 89.70(15)
C18 Os1 C19 38.2(2)
C18 Os1 C20 67.53(19)
C19 Os1 Cl4 94.84(14)
C20 Os1 Cl4 122.50(14)
C20 Os1 C19 36.14(19)
N2 N1 C5 111.5(5)
N2 N1 C12 120.8(4)
C5 N1 C12 127.7(4)
N3 N2 N1 104.9(4)
N2 N3 Os1 130.4(3)
N2 N3 C4 111.0(4)
C4 N3 Os1 118.5(4)
N3 C4 C6 114.8(5)
C5 C4 N3 106.8(5)
C5 C4 C6 138.4(5)
N1 C5 C4 105.9(4)
C7 C6 C4 113.9(4)
C11 C6 C4 124.4(5)
C11 C6 C7 121.7(6)
C6 C7 Os1 115.9(4)
C8 C7 Os1 128.2(4)
C8 C7 C6 115.9(5)
C7 C8 C9 121.8(5)
C10 C9 C8 120.9(6)
C11 C10 C9 119.3(5)
C10 C11 C6 120.2(6)
N1 C12 C13 111.5(5)
C14 C13 C12 113.5(5)
C16 C15 Os1 70.0(3)
C16 C15 C20 117.2(5)
C16 C15 C21 123.0(5)
C20 C15 Os1 73.2(3)
C20 C15 C21 119.8(5)
C21 C15 Os1 127.5(4)
C15 C16 Os1 71.8(3)
C15 C16 C17 121.1(5)
C17 C16 Os1 72.2(3)
C16 C17 Os1 69.2(3)
C18 C17 Os1 72.6(3)
C18 C17 C16 121.2(5)
C17 C18 Os1 70.5(3)
C17 C18 C19 118.2(5)
C17 C18 C24 122.9(5)
C19 C18 Os1 73.0(3)
C19 C18 C24 118.9(5)
C24 C18 Os1 127.8(4)
C18 C19 Os1 68.8(3)
C20 C19 Os1 70.1(3)
C20 C19 C18 118.9(5)
C15 C20 Os1 69.1(3)
C19 C20 Os1 73.7(3)
C19 C20 C15 123.1(5)
C15 C21 C22 113.5(5)
C15 C21 C23 109.5(4)
C22 C21 C23 110.1(5)

loop_
_geom_bond_atom_site_label_1
_geom_bond_atom_site_label_2
_geom_bond_distance
Os1 Cl4 2.4320(14)
Os1 N3 2.080(4)
Os1 C7 2.095(5)
Os1 C15 2.176(6)
Os1 C16 2.153(5)
Os1 C17 2.193(5)
Os1 C18 2.219(5)
Os1 C19 2.276(5)
Os1 C20 2.231(5)
N1 N2 1.350(5)
N1 C5 1.352(7)
N1 C12 1.464(7)
N2 N3 1.328(6)
N3 C4 1.365(6)
C4 C5 1.359(7)
C4 C6 1.441(8)
C6 C7 1.429(7)
C6 C11 1.392(7)
C7 C8 1.382(8)
C8 C9 1.390(7)
C9 C10 1.385(8)
C10 C11 1.364(8)
C12 C13 1.508(8)
C13 C14 1.507(8)
C15 C16 1.416(8)
C15 C20 1.424(7)
C15 C21 1.511(8)
C16 C17 1.435(8)
C17 C18 1.396(8)
C18 C19 1.473(8)
C18 C24 1.485(8)
C19 C20 1.399(7)
C21 C22 1.532(7)
C21 C23 1.533(7)

loop_
_geom_torsion_atom_site_label_1
_geom_torsion_atom_site_label_2
_geom_torsion_atom_site_label_3
_geom_torsion_atom_site_label_4
_geom_torsion
Os1 N3 C4 C5 176.8(4)
Os1 N3 C4 C6 -1.6(6)
Os1 C7 C8 C9 176.4(4)
Os1 C15 C16 C17 55.0(4)
Os1 C15 C20 C19 -52.6(5)
Os1 C15 C21 C22 59.8(7)
Os1 C15 C21 C23 -176.7(4)
Os1 C16 C17 C18 52.8(4)
Os1 C17 C18 C19 57.2(4)
Os1 C17 C18 C24 -123.1(5)
Os1 C18 C19 C20 50.9(4)
Os1 C19 C20 C15 50.6(4)
N1 N2 N3 Os1 -176.5(3)
N1 N2 N3 C4 0.1(5)
N1 C12 C13 C14 65.1(7)
N2 N1 C5 C4 -0.2(6)
N2 N1 C12 C13 -119.3(5)
N2 N3 C4 C5 -0.2(6)
N2 N3 C4 C6 -178.7(5)
N3 C4 C5 N1 0.3(6)
N3 C4 C6 C7 -1.5(7)
N3 C4 C6 C11 179.7(5)
C4 C6 C7 Os1 3.8(6)
C4 C6 C7 C8 -176.3(5)
C4 C6 C11 C10 179.7(5)
C5 N1 N2 N3 0.1(6)
C5 N1 C12 C13 58.7(7)
C5 C4 C6 C7 -179.2(7)
C5 C4 C6 C11 2.0(11)
C6 C4 C5 N1 178.1(6)
C6 C7 C8 C9 -3.5(8)
C7 C6 C11 C10 1.0(8)
C7 C8 C9 C10 0.9(9)
C8 C9 C10 C11 2.8(9)
C9 C10 C11 C6 -3.7(9)
C11 C6 C7 Os1 -177.3(4)
C11 C6 C7 C8 2.5(8)
C12 N1 N2 N3 178.3(5)
C12 N1 C5 C4 -178.3(5)
C15 C16 C17 Os1 -54.8(4)
C15 C16 C17 C18 -2.0(8)
C16 C15 C20 Os1 56.2(4)
C16 C15 C20 C19 3.6(8)
C16 C15 C21 C22 -29.3(7)
C16 C15 C21 C23 94.1(6)
C16 C17 C18 Os1 -51.3(4)
C16 C17 C18 C19 5.9(7)
C16 C17 C18 C24 -174.4(5)
C17 C18 C19 Os1 -56.0(4)
C17 C18 C19 C20 -5.1(7)
C18 C19 C20 Os1 -50.3(4)
C18 C19 C20 C15 0.3(7)
C20 C15 C16 Os1 -57.8(4)
C20 C15 C16 C17 -2.8(7)
C20 C15 C21 C22 151.0(5)
C20 C15 C21 C23 -85.5(6)
C21 C15 C16 Os1 122.4(5)
C21 C15 C16 C17 177.5(5)
C21 C15 C20 Os1 -124.1(5)
C21 C15 C20 C19 -176.7(5)
C24 C18 C19 Os1 124.3(5)
C24 C18 C19 C20 175.3(5)
